data_1502716
loop_
_publ_author_name
'Hirva, Pipsa'
'Nielsen, Anne'
'Bond, Andrew D.'
'McKenzie, Christine J.'

_publ_section_title
;
 Potential cross-linking transition metal complexes (M = Ni, Cu, Zn) in
 the ligand-modified LNA duplexes.
;
_journal_issue 36
_journal_name_full 'The journal of physical chemistry. B'
_journal_page_first 11942
_journal_page_last 11948
_journal_paper_doi 10.1021/jp105528y
_journal_volume 114
_journal_year 2010
_chemical_formula_moiety 'C32 H38 Cl2 Cu2 N6 O4 2+, 2(Cl O4 - )'
_chemical_formula_sum 'C32 H38 Cl4 Cu2 N6 O12'
_chemical_formula_weight 967.56
_space_group_IT_number 14
_symmetry_cell_setting monoclinic
_symmetry_space_group_name_Hall '-P 2ybc'
_symmetry_space_group_name_H-M 'P 1 21/c 1'
_atom_sites_solution_hydrogens geom
_atom_sites_solution_primary direct
_atom_sites_solution_secondary difmap
_audit_creation_method SHELXL-97
_cell_angle_alpha 90.00
_cell_angle_beta 99.560(1)
_cell_angle_gamma 90.00
_cell_formula_units_Z 2
_cell_length_a 8.0644(3)
_cell_length_b 19.3905(6)
_cell_length_c 12.4390(4)
_cell_measurement_reflns_used 3483
_cell_measurement_temperature 180(2)
_cell_measurement_theta_max 22.56
_cell_measurement_theta_min 2.68
_cell_volume 1918.11(11)
_computing_cell_refinement 'SAINT v.7.06a (Bruker, 2003)'
_computing_data_collection 'APEX2 v.1.0-22 (Bruker-Nonius, 2004)'
_computing_data_reduction 'SAINT v.7.06a'
_computing_molecular_graphics 'SHELXTL v.6.10'
_computing_publication_material 'SHELXTL v.6.10'
_computing_structure_refinement 'SHELXTL v.6.10'
_computing_structure_solution 'SHELXTL v.6.10 (Sheldrick, 2000)'
_diffrn_ambient_temperature 180(2)
_diffrn_measured_fraction_theta_full 0.984
_diffrn_measured_fraction_theta_max 0.984
_diffrn_measurement_device_type 'Bruker-Nonius X8APEX-II CCD'
_diffrn_measurement_method 'thin-slice \w and \f scans'
_diffrn_radiation_monochromator graphite
_diffrn_radiation_source 'fine-focus sealed tube'
_diffrn_radiation_type MoK\a
_diffrn_radiation_wavelength 0.71073
_diffrn_reflns_av_R_equivalents 0.0412
_diffrn_reflns_av_sigmaI/netI 0.0474
_diffrn_reflns_limit_h_max 10
_diffrn_reflns_limit_h_min -10
_diffrn_reflns_limit_k_max 23
_diffrn_reflns_limit_k_min -24
_diffrn_reflns_limit_l_max 15
_diffrn_reflns_limit_l_min -11
_diffrn_reflns_number 16853
_diffrn_reflns_theta_full 26.48
_diffrn_reflns_theta_max 26.48
_diffrn_reflns_theta_min 3.56
_diffrn_standards_number 0
_exptl_absorpt_coefficient_mu 1.457
_exptl_absorpt_correction_T_max 0.868
_exptl_absorpt_correction_T_min 0.717
_exptl_absorpt_correction_type multi-scan
_exptl_absorpt_process_details
;
 SADABS v.2.10 (Sheldrick, 2003)
 Ratio of minimum to maximum apparent transmission:  0.826114
;
_exptl_crystal_colour blue
_exptl_crystal_density_diffrn 1.675
_exptl_crystal_density_method 'not measured'
_exptl_crystal_description block
_exptl_crystal_F_000 988
_exptl_crystal_size_max 0.30
_exptl_crystal_size_mid 0.15
_exptl_crystal_size_min 0.10
_refine_diff_density_max 0.677
_refine_diff_density_min -0.441
_refine_diff_density_rms 0.083
_refine_ls_extinction_method none
_refine_ls_goodness_of_fit_ref 1.127
_refine_ls_hydrogen_treatment constr
_refine_ls_matrix_type full
_refine_ls_number_parameters 281
_refine_ls_number_reflns 3897
_refine_ls_number_restraints 19
_refine_ls_restrained_S_all 1.134
_refine_ls_R_factor_all 0.0783
_refine_ls_R_factor_gt 0.0556
_refine_ls_shift/su_max 0.000
_refine_ls_shift/su_mean 0.000
_refine_ls_structure_factor_coef Fsqd
_refine_ls_weighting_details 'calc w=1/[\s^2^(Fo^2^)+(0.0086P)^2^+6.7435P] where P=(Fo^2^+2Fc^2^)/3'
_refine_ls_weighting_scheme calc
_refine_ls_wR_factor_gt 0.1128
_refine_ls_wR_factor_ref 0.1189
_reflns_number_gt 2956
_reflns_number_total 3897
_reflns_threshold_expression I>2\s(I)
_cod_data_source_file jp105528y_si_002.cif
_cod_data_source_block 2
_cod_original_sg_symbol_H-M 'P 21/c'
_cod_database_code 1502716

loop_
_symmetry_equiv_pos_as_xyz
'x, y, z'
'-x, y+1/2, -z+1/2'
'-x, -y, -z'
'x, -y-1/2, z-1/2'

loop_
_atom_site_label
_atom_site_type_symbol
_atom_site_fract_x
_atom_site_fract_y
_atom_site_fract_z
_atom_site_U_iso_or_equiv
_atom_site_adp_type
_atom_site_occupancy
_atom_site_symmetry_multiplicity
_atom_site_calc_flag
_atom_site_refinement_flags
_atom_site_disorder_assembly
_atom_site_disorder_group
Cu1 Cu 0.47220(7) 0.45620(3) 0.14017(4) 0.03199(17) Uani 1 1 d . . .
Cl1 Cl 0.30847(15) 0.43538(6) -0.02108(10) 0.0421(3) Uani 1 1 d . . .
O1 O 0.3639(4) 0.36608(19) 0.2396(3) 0.0488(9) Uani 1 1 d . . .
O2 O 0.4519(5) 0.2742(2) 0.3419(4) 0.0694(12) Uani 1 1 d . . .
N1 N 0.3377(5) 0.5349(2) 0.1821(3) 0.0354(9) Uani 1 1 d . . .
N2 N 0.6342(5) 0.4844(2) 0.2785(3) 0.0359(9) Uani 1 1 d . . .
N3 N 0.6590(5) 0.3935(2) 0.1200(3) 0.0334(9) Uani 1 1 d . . .
C1 C 0.1761(6) 0.5507(3) 0.1442(4) 0.0397(11) Uani 1 1 d . . .
H1A H 0.1126 0.5211 0.0921 0.048 Uiso 1 1 calc R . .
C2 C 0.0999(6) 0.6080(3) 0.1781(4) 0.0463(13) Uani 1 1 d . . .
H2A H -0.0144 0.6179 0.1498 0.056 Uiso 1 1 calc R . .
C3 C 0.1916(7) 0.6513(3) 0.2539(5) 0.0524(14) Uani 1 1 d . . .
H3A H 0.1408 0.6912 0.2785 0.063 Uiso 1 1 calc R . .
C4 C 0.3551(7) 0.6362(3) 0.2931(4) 0.0497(14) Uani 1 1 d . . .
H4A H 0.4196 0.6655 0.3453 0.060 Uiso 1 1 calc R . .
C5 C 0.4270(6) 0.5776(3) 0.2560(4) 0.0404(12) Uani 1 1 d . . .
C6 C 0.6086(6) 0.5597(3) 0.2888(4) 0.0465(13) Uani 1 1 d . . .
H6A H 0.6761 0.5848 0.2418 0.056 Uiso 1 1 calc R . .
H6B H 0.6473 0.5741 0.3652 0.056 Uiso 1 1 calc R . .
C7 C 0.8082(6) 0.4679(3) 0.2599(4) 0.0391(12) Uani 1 1 d . . .
H7A H 0.8785 0.4552 0.3302 0.047 Uiso 1 1 calc R . .
H7B H 0.8584 0.5092 0.2315 0.047 Uiso 1 1 calc R . .
C8 C 0.8078(6) 0.4096(2) 0.1807(4) 0.0350(11) Uani 1 1 d . . .
C9 C 0.9535(6) 0.3757(3) 0.1682(4) 0.0424(12) Uani 1 1 d . . .
H9A H 1.0578 0.3884 0.2110 0.051 Uiso 1 1 calc R . .
C10 C 0.9465(7) 0.3230(3) 0.0929(4) 0.0483(13) Uani 1 1 d . . .
H10A H 1.0461 0.2999 0.0817 0.058 Uiso 1 1 calc R . .
C11 C 0.7926(7) 0.3044(3) 0.0341(4) 0.0464(13) Uani 1 1 d . . .
H11A H 0.7840 0.2672 -0.0163 0.056 Uiso 1 1 calc R . .
C12 C 0.6517(7) 0.3405(2) 0.0498(4) 0.0424(12) Uani 1 1 d . . .
H12A H 0.5457 0.3276 0.0095 0.051 Uiso 1 1 calc R . .
C13 C 0.5965(7) 0.4512(3) 0.3791(4) 0.0524(14) Uani 1 1 d . . .
H13A H 0.4820 0.4652 0.3892 0.063 Uiso 1 1 calc R . .
H13B H 0.6762 0.4693 0.4419 0.063 Uiso 1 1 calc R . .
C14 C 0.6054(7) 0.3747(3) 0.3818(4) 0.0557(16) Uani 1 1 d . . .
H14A H 0.7109 0.3602 0.3574 0.067 Uiso 1 1 calc R . .
H14B H 0.6114 0.3592 0.4582 0.067 Uiso 1 1 calc R . .
C15 C 0.4628(7) 0.3389(3) 0.3137(5) 0.0510(14) Uani 1 1 d . . .
C16 C 0.3094(10) 0.2373(3) 0.2869(6) 0.085(2) Uani 1 1 d . . .
H16A H 0.3127 0.1898 0.3137 0.127 Uiso 1 1 calc R . .
H16B H 0.3116 0.2372 0.2083 0.127 Uiso 1 1 calc R . .
H16C H 0.2061 0.2598 0.3008 0.127 Uiso 1 1 calc R . .
Cl2 Cl 0.11210(18) 0.35217(8) 0.48879(12) 0.0577(4) Uani 1 1 d D . .
O2A O 0.0035(5) 0.3143(2) 0.4087(3) 0.0709(13) Uani 1 1 d D A .
O2B O 0.1478(13) 0.4170(4) 0.4465(8) 0.090(4) Uani 0.65 1 d PD A 1
O2C O 0.2710(9) 0.3169(5) 0.5111(7) 0.099(4) Uani 0.65 1 d PD A 1
O2D O 0.0471(13) 0.3589(7) 0.5837(7) 0.107(5) Uani 0.65 1 d PD A 1
O2E O 0.213(2) 0.3098(6) 0.5619(14) 0.162(16) Uani 0.35 1 d PD A 2
O2F O 0.006(2) 0.3925(10) 0.5466(14) 0.154(15) Uani 0.35 1 d PD A 2
O2G O 0.2075(19) 0.3990(7) 0.4391(12) 0.069(7) Uani 0.35 1 d PD A 2

loop_
_atom_site_aniso_label
_atom_site_aniso_U_11
_atom_site_aniso_U_22
_atom_site_aniso_U_33
_atom_site_aniso_U_23
_atom_site_aniso_U_13
_atom_site_aniso_U_12
Cu1 0.0295(3) 0.0397(3) 0.0259(3) -0.0008(3) 0.0020(2) -0.0011(3)
Cl1 0.0410(7) 0.0455(7) 0.0352(7) -0.0068(5) -0.0072(5) 0.0009(5)
O1 0.0356(19) 0.058(2) 0.053(2) 0.0170(19) 0.0095(17) 0.0003(17)
O2 0.065(3) 0.061(3) 0.077(3) 0.021(2) -0.006(2) -0.002(2)
N1 0.033(2) 0.043(2) 0.030(2) -0.0014(18) 0.0064(17) -0.0031(18)
N2 0.029(2) 0.054(2) 0.024(2) -0.0016(18) 0.0038(16) -0.0035(18)
N3 0.032(2) 0.042(2) 0.026(2) 0.0034(17) 0.0056(16) -0.0029(17)
C1 0.037(3) 0.048(3) 0.035(3) 0.002(2) 0.009(2) -0.004(2)
C2 0.035(3) 0.056(3) 0.050(3) 0.003(3) 0.014(2) 0.003(2)
C3 0.050(3) 0.057(3) 0.055(4) -0.011(3) 0.024(3) 0.003(3)
C4 0.052(3) 0.058(3) 0.042(3) -0.019(3) 0.015(3) -0.006(3)
C5 0.040(3) 0.051(3) 0.033(3) -0.005(2) 0.012(2) -0.004(2)
C6 0.043(3) 0.057(3) 0.038(3) -0.018(2) 0.005(2) -0.006(2)
C7 0.031(2) 0.056(3) 0.029(3) 0.001(2) -0.001(2) -0.004(2)
C8 0.028(2) 0.047(3) 0.030(3) 0.010(2) 0.004(2) -0.003(2)
C9 0.035(3) 0.057(3) 0.036(3) 0.013(2) 0.007(2) 0.004(2)
C10 0.045(3) 0.054(3) 0.047(3) 0.012(3) 0.012(3) 0.015(3)
C11 0.053(3) 0.044(3) 0.043(3) 0.002(2) 0.010(3) 0.009(2)
C12 0.044(3) 0.039(3) 0.044(3) 0.000(2) 0.009(2) -0.001(2)
C13 0.047(3) 0.083(4) 0.026(3) 0.000(3) 0.006(2) -0.009(3)
C14 0.042(3) 0.091(5) 0.033(3) 0.021(3) 0.004(2) -0.008(3)
C15 0.051(3) 0.053(3) 0.055(4) 0.019(3) 0.025(3) 0.005(3)
C16 0.106(6) 0.044(4) 0.087(5) -0.001(3) -0.033(4) 0.003(4)
Cl2 0.0496(8) 0.0785(10) 0.0413(8) 0.0085(7) -0.0032(6) -0.0148(7)
O2A 0.057(3) 0.089(3) 0.060(3) 0.005(2) -0.013(2) -0.024(2)
O2B 0.087(8) 0.096(7) 0.077(8) 0.024(6) -0.018(6) -0.037(6)
O2C 0.069(5) 0.170(11) 0.048(5) -0.029(6) -0.021(4) 0.055(6)
O2D 0.100(9) 0.178(11) 0.057(6) -0.028(7) 0.050(6) -0.045(8)
O2E 0.21(3) 0.062(11) 0.16(2) 0.037(13) -0.14(2) -0.056(15)
O2F 0.084(13) 0.31(4) 0.083(16) -0.09(2) 0.041(13) -0.047(19)
O2G 0.059(11) 0.097(13) 0.062(11) -0.026(9) 0.040(9) -0.036(9)

loop_
_atom_type_symbol
_atom_type_description
_atom_type_scat_dispersion_real
_atom_type_scat_dispersion_imag
_atom_type_scat_source
C C 0.0033 0.0016 'International Tables Vol C Tables 4.2.6.8 and 6.1.1.4'
H H 0.0000 0.0000 'International Tables Vol C Tables 4.2.6.8 and 6.1.1.4'
N N 0.0061 0.0033 'International Tables Vol C Tables 4.2.6.8 and 6.1.1.4'
O O 0.0106 0.0060 'International Tables Vol C Tables 4.2.6.8 and 6.1.1.4'
Cl Cl 0.1484 0.1585 'International Tables Vol C Tables 4.2.6.8 and 6.1.1.4'
Cu Cu 0.3201 1.2651 'International Tables Vol C Tables 4.2.6.8 and 6.1.1.4'

loop_
_geom_angle_atom_site_label_1
_geom_angle_atom_site_label_2
_geom_angle_atom_site_label_3
_geom_angle
N3 Cu1 N1 163.93(15)
N3 Cu1 N2 83.03(16)
N1 Cu1 N2 82.80(15)
N3 Cu1 Cl1 97.05(11)
N1 Cu1 Cl1 96.13(11)
N2 Cu1 Cl1 173.27(12)
N3 Cu1 O1 88.13(14)
N1 Cu1 O1 99.38(14)
N2 Cu1 O1 89.85(14)
Cl1 Cu1 O1 96.87(10)
C15 O1 Cu1 116.9(3)
C15 O2 C16 115.8(5)
C1 N1 C5 118.3(4)
C1 N1 Cu1 128.4(3)
C5 N1 Cu1 113.3(3)
C6 N2 C13 107.7(4)
C6 N2 C7 111.9(4)
C13 N2 C7 111.5(4)
C6 N2 Cu1 104.8(3)
C13 N2 Cu1 113.6(3)
C7 N2 Cu1 107.2(3)
C12 N3 C8 118.8(4)
C12 N3 Cu1 126.8(3)
C8 N3 Cu1 114.3(3)
N1 C1 C2 122.3(5)
N1 C1 H1A 118.8
C2 C1 H1A 118.8
C1 C2 C3 119.1(5)
C1 C2 H2A 120.5
C3 C2 H2A 120.5
C4 C3 C2 119.4(5)
C4 C3 H3A 120.3
C2 C3 H3A 120.3
C3 C4 C5 119.3(5)
C3 C4 H4A 120.3
C5 C4 H4A 120.3
N1 C5 C4 121.5(5)
N1 C5 C6 115.5(4)
C4 C5 C6 122.9(5)
N2 C6 C5 110.4(4)
N2 C6 H6A 109.6
C5 C6 H6A 109.6
N2 C6 H6B 109.6
C5 C6 H6B 109.6
H6A C6 H6B 108.1
N2 C7 C8 111.3(4)
N2 C7 H7A 109.4
C8 C7 H7A 109.4
N2 C7 H7B 109.4
C8 C7 H7B 109.4
H7A C7 H7B 108.0
N3 C8 C9 121.5(5)
N3 C8 C7 116.7(4)
C9 C8 C7 121.7(4)
C8 C9 C10 119.4(5)
C8 C9 H9A 120.3
C10 C9 H9A 120.3
C11 C10 C9 119.0(5)
C11 C10 H10A 120.5
C9 C10 H10A 120.5
C12 C11 C10 118.8(5)
C12 C11 H11A 120.6
C10 C11 H11A 120.6
N3 C12 C11 122.3(5)
N3 C12 H12A 118.9
C11 C12 H12A 118.9
N2 C13 C14 115.9(5)
N2 C13 H13A 108.3
C14 C13 H13A 108.3
N2 C13 H13B 108.3
C14 C13 H13B 108.3
H13A C13 H13B 107.4
C15 C14 C13 115.1(5)
C15 C14 H14A 108.5
C13 C14 H14A 108.5
C15 C14 H14B 108.5
C13 C14 H14B 108.5
H14A C14 H14B 107.5
O1 C15 O2 123.1(6)
O1 C15 C14 124.9(5)
O2 C15 C14 112.0(5)
O2 C16 H16A 109.5
O2 C16 H16B 109.5
H16A C16 H16B 109.5
O2 C16 H16C 109.5
H16A C16 H16C 109.5
H16B C16 H16C 109.5
O2B Cl2 O2A 109.9(4)
O2A Cl2 O2C 108.4(4)
O2D Cl2 O2A 111.9(5)
O2B Cl2 O2C 105.4(5)
O2D Cl2 O2B 111.5(6)
O2D Cl2 O2C 109.5(5)
O2E Cl2 O2A 112.4(6)
O2A Cl2 O2F 106.5(7)
O2G Cl2 O2A 110.3(6)
O2E Cl2 O2F 109.1(7)
O2G Cl2 O2F 106.6(7)
O2F Cl2 O2C 138.4(8)
O2E Cl2 O2G 111.7(7)

loop_
_geom_bond_atom_site_label_1
_geom_bond_atom_site_label_2
_geom_bond_distance
Cu1 N3 1.985(4)
Cu1 N1 1.991(4)
Cu1 N2 2.055(4)
Cu1 Cl1 2.2472(13)
Cu1 O1 2.388(3)
O1 C15 1.232(6)
O2 C15 1.311(6)
O2 C16 1.428(7)
N1 C1 1.345(6)
N1 C5 1.352(6)
N2 C6 1.482(6)
N2 C13 1.483(6)
N2 C7 1.494(6)
N3 C12 1.342(6)
N3 C8 1.345(6)
C1 C2 1.370(7)
C1 H1A 0.9500
C2 C3 1.382(7)
C2 H2A 0.9500
C3 C4 1.359(8)
C3 H3A 0.9500
C4 C5 1.390(7)
C4 H4A 0.9500
C5 C6 1.495(7)
C6 H6A 0.9900
C6 H6B 0.9900
C7 C8 1.498(7)
C7 H7A 0.9900
C7 H7B 0.9900
C8 C9 1.378(6)
C9 C10 1.381(7)
C9 H9A 0.9500
C10 C11 1.380(7)
C10 H10A 0.9500
C11 C12 1.376(7)
C11 H11A 0.9500
C12 H12A 0.9500
C13 C14 1.486(8)
C13 H13A 0.9900
C13 H13B 0.9900
C14 C15 1.482(8)
C14 H14A 0.9900
C14 H14B 0.9900
C16 H16A 0.9800
C16 H16B 0.9800
C16 H16C 0.9800
Cl2 O2D 1.375(6)
Cl2 O2E 1.383(8)
Cl2 O2G 1.398(8)
Cl2 O2B 1.411(6)
Cl2 O2A 1.418(4)
Cl2 O2F 1.437(9)
Cl2 O2C 1.438(6)

loop_
_geom_torsion_atom_site_label_1
_geom_torsion_atom_site_label_2
_geom_torsion_atom_site_label_3
_geom_torsion_atom_site_label_4
_geom_torsion
N3 Cu1 O1 C15 50.8(4)
N1 Cu1 O1 C15 -114.9(4)
N2 Cu1 O1 C15 -32.2(4)
Cl1 Cu1 O1 C15 147.7(4)
N3 Cu1 N1 C1 165.6(5)
N2 Cu1 N1 C1 -166.0(4)
Cl1 Cu1 N1 C1 20.6(4)
O1 Cu1 N1 C1 -77.4(4)
N3 Cu1 N1 C5 -12.3(8)
N2 Cu1 N1 C5 16.1(3)
Cl1 Cu1 N1 C5 -157.2(3)
O1 Cu1 N1 C5 104.7(3)
N3 Cu1 N2 C6 142.9(3)
N1 Cu1 N2 C6 -29.5(3)
O1 Cu1 N2 C6 -129.0(3)
N3 Cu1 N2 C13 -99.8(4)
N1 Cu1 N2 C13 87.8(4)
O1 Cu1 N2 C13 -11.7(4)
N3 Cu1 N2 C7 23.8(3)
N1 Cu1 N2 C7 -148.6(3)
O1 Cu1 N2 C7 112.0(3)
N1 Cu1 N3 C12 -164.8(5)
N2 Cu1 N3 C12 166.9(4)
Cl1 Cu1 N3 C12 -19.9(4)
O1 Cu1 N3 C12 76.8(4)
N1 Cu1 N3 C8 11.7(7)
N2 Cu1 N3 C8 -16.6(3)
Cl1 Cu1 N3 C8 156.6(3)
O1 Cu1 N3 C8 -106.7(3)
C5 N1 C1 C2 -0.2(7)
Cu1 N1 C1 C2 -178.0(4)
N1 C1 C2 C3 -0.1(8)
C1 C2 C3 C4 0.2(8)
C2 C3 C4 C5 0.0(8)
C1 N1 C5 C4 0.4(7)
Cu1 N1 C5 C4 178.5(4)
C1 N1 C5 C6 -175.9(4)
Cu1 N1 C5 C6 2.2(5)
C3 C4 C5 N1 -0.3(8)
C3 C4 C5 C6 175.7(5)
C13 N2 C6 C5 -83.3(5)
C7 N2 C6 C5 153.8(4)
Cu1 N2 C6 C5 37.9(4)
N1 C5 C6 N2 -28.2(6)
C4 C5 C6 N2 155.6(5)
C6 N2 C7 C8 -141.7(4)
C13 N2 C7 C8 97.7(5)
Cu1 N2 C7 C8 -27.2(4)
C12 N3 C8 C9 3.6(7)
Cu1 N3 C8 C9 -173.2(4)
C12 N3 C8 C7 -178.4(4)
Cu1 N3 C8 C7 4.8(5)
N2 C7 C8 N3 15.9(6)
N2 C7 C8 C9 -166.0(4)
N3 C8 C9 C10 -1.1(7)
C7 C8 C9 C10 -179.1(5)
C8 C9 C10 C11 -1.8(7)
C9 C10 C11 C12 2.2(8)
C8 N3 C12 C11 -3.1(7)
Cu1 N3 C12 C11 173.3(4)
C10 C11 C12 N3 0.2(8)
C6 N2 C13 C14 176.6(4)
C7 N2 C13 C14 -60.3(6)
Cu1 N2 C13 C14 61.0(5)
N2 C13 C14 C15 -74.6(6)
Cu1 O1 C15 O2 -148.8(4)
Cu1 O1 C15 C14 31.9(7)
C16 O2 C15 O1 -4.6(9)
C16 O2 C15 C14 174.8(6)
C13 C14 C15 O1 17.4(8)
C13 C14 C15 O2 -162.0(5)
